data_4066523
loop_
_publ_author_name
'Usener, Carolin'
'Kehr, Gerald'
'Fr\"ohlich, Roland'
'Wibbeling, Birgit'
'M\"uck-Lichtenfeld, Christian'
'Erker, Gerhard'

_publ_section_title
;
 Developing a Reliable Synthetic Route tocis-1,3-Bridge-Disubstituted
 [3]Ferrocenophane Systems
;
_journal_issue 17
_journal_name_full Organometallics
_journal_page_first 3852
_journal_paper_doi 10.1021/om100501q
_journal_volume 29
_journal_year 2010
_chemical_formula_sum 'C18 H20 Fe O4'
_chemical_formula_weight 356.19
_chemical_name_systematic
; 
 ? 
;
_space_group_IT_number 2
_symmetry_cell_setting triclinic
_symmetry_space_group_name_Hall '-P 1'
_symmetry_space_group_name_H-M 'P -1'
_atom_sites_solution_hydrogens geom
_atom_sites_solution_primary direct
_atom_sites_solution_secondary difmap
_audit_creation_method SHELXL-97
_cell_angle_alpha 78.934(2)
_cell_angle_beta 73.376(2)
_cell_angle_gamma 72.526(1)
_cell_formula_units_Z 2
_cell_length_a 8.5684(2)
_cell_length_b 9.1993(2)
_cell_length_c 11.2742(3)
_cell_measurement_reflns_used 2226
_cell_measurement_temperature 223(2)
_cell_measurement_theta_max 27.88
_cell_measurement_theta_min 0.41
_cell_volume 806.75(3)
_computing_cell_refinement 'Collect (Nonius B.V., 1998)'
_computing_data_collection 'Collect (Nonius B.V., 1998)'
_computing_data_reduction 'Denzo-SMN (Otwinowski & Minor, 1997)'
_computing_molecular_graphics 'XP (BrukerAXS, 2000)'
_computing_publication_material 'SHELXL-97 (Sheldrick, 1997)'
_computing_structure_refinement 'SHELXL-97 (Sheldrick, 1997)'
_computing_structure_solution 'SHELXS-97 (Sheldrick, 1990)'
_diffrn_ambient_temperature 223(2)
_diffrn_measured_fraction_theta_full 0.992
_diffrn_measured_fraction_theta_max 0.992
_diffrn_measurement_device_type 'Nonius KappaCCD'
_diffrn_measurement_method '\w and \f scans'
_diffrn_radiation_monochromator graphite
_diffrn_radiation_source 'rotating anode Nonius FR591'
_diffrn_radiation_type MoK\a
_diffrn_radiation_wavelength 0.71073
_diffrn_reflns_av_R_equivalents 0.037
_diffrn_reflns_av_sigmaI/netI 0.0462
_diffrn_reflns_limit_h_max 8
_diffrn_reflns_limit_h_min -11
_diffrn_reflns_limit_k_max 11
_diffrn_reflns_limit_k_min -12
_diffrn_reflns_limit_l_max 14
_diffrn_reflns_limit_l_min -14
_diffrn_reflns_number 8325
_diffrn_reflns_theta_full 27.87
_diffrn_reflns_theta_max 27.87
_diffrn_reflns_theta_min 1.90
_exptl_absorpt_coefficient_mu 0.952
_exptl_absorpt_correction_T_max 0.9108
_exptl_absorpt_correction_T_min 0.7633
_exptl_absorpt_correction_type multi-scan
_exptl_absorpt_process_details 'SORTAV (Blessing, 1995 & 1997)'
_exptl_crystal_colour yellow
_exptl_crystal_density_diffrn 1.466
_exptl_crystal_density_method 'not measured'
_exptl_crystal_description block
_exptl_crystal_F_000 372
_exptl_crystal_size_max 0.30
_exptl_crystal_size_mid 0.15
_exptl_crystal_size_min 0.10
_refine_diff_density_max 0.439
_refine_diff_density_min -0.417
_refine_diff_density_rms 0.058
_refine_ls_extinction_method none
_refine_ls_goodness_of_fit_ref 1.026
_refine_ls_hydrogen_treatment constr
_refine_ls_matrix_type full
_refine_ls_number_parameters 211
_refine_ls_number_reflns 3807
_refine_ls_number_restraints 0
_refine_ls_restrained_S_all 1.026
_refine_ls_R_factor_all 0.0468
_refine_ls_R_factor_gt 0.0369
_refine_ls_shift/su_max 0.000
_refine_ls_shift/su_mean 0.000
_refine_ls_structure_factor_coef Fsqd
_refine_ls_weighting_details 'calc w=1/[\s^2^(Fo^2^)+(0.0468P)^2^+0.2914P] where P=(Fo^2^+2Fc^2^)/3'
_refine_ls_weighting_scheme calc
_refine_ls_wR_factor_gt 0.0920
_refine_ls_wR_factor_ref 0.0985
_reflns_number_gt 3253
_reflns_number_total 3807
_reflns_threshold_expression >2sigma(I)
_cod_data_source_file om100501q_si_002.cif
_cod_data_source_block erk4858
_cod_original_sg_symbol_H-M P-1
_cod_database_code 4066523

loop_
_symmetry_equiv_pos_as_xyz
'x, y, z'
'-x, -y, -z'

loop_
_atom_site_label
_atom_site_type_symbol
_atom_site_fract_x
_atom_site_fract_y
_atom_site_fract_z
_atom_site_U_iso_or_equiv
_atom_site_adp_type
_atom_site_occupancy
_atom_site_symmetry_multiplicity
_atom_site_calc_flag
_atom_site_refinement_flags
Fe Fe 0.17613(3) 0.19469(3) 0.32829(2) 0.02809(10) Uani 1 1 d .
C1 C 0.1658(3) 0.3715(2) 0.19170(19) 0.0358(4) Uani 1 1 d .
C2 C 0.0574(3) 0.2815(2) 0.18792(19) 0.0366(4) Uani 1 1 d .
H2 H 0.0653 0.2319 0.1201 0.044 Uiso 1 1 calc R
C3 C -0.0646(3) 0.2797(3) 0.3043(2) 0.0443(5) Uani 1 1 d .
H3 H -0.1501 0.2280 0.3269 0.053 Uiso 1 1 calc R
C4 C -0.0343(3) 0.3694(3) 0.3798(2) 0.0488(6) Uani 1 1 d .
H4 H -0.0961 0.3877 0.4615 0.059 Uiso 1 1 calc R
C5 C 0.1064(3) 0.4274(2) 0.3103(2) 0.0436(5) Uani 1 1 d .
H5 H 0.1522 0.4917 0.3381 0.052 Uiso 1 1 calc R
C6 C 0.3166(3) 0.3979(3) 0.0915(2) 0.0402(5) Uani 1 1 d .
H6 H 0.3648 0.4659 0.1206 0.048 Uiso 1 1 calc R
C7 C 0.2594(4) 0.4820(3) -0.0272(2) 0.0591(7) Uani 1 1 d .
H7A H 0.2061 0.4199 -0.0550 0.089 Uiso 1 1 calc R
H7B H 0.3567 0.4990 -0.0922 0.089 Uiso 1 1 calc R
H7C H 0.1796 0.5798 -0.0091 0.089 Uiso 1 1 calc R
C8 C 0.4562(3) 0.2499(3) 0.06130(18) 0.0377(5) Uani 1 1 d .
H8A H 0.4078 0.1780 0.0390 0.045 Uiso 1 1 calc R
H8B H 0.5432 0.2745 -0.0115 0.045 Uiso 1 1 calc R
C9 C 0.5398(2) 0.1704(2) 0.16905(17) 0.0305(4) Uani 1 1 d .
H9 H 0.5746 0.2474 0.1990 0.037 Uiso 1 1 calc R
C10 C 0.4241(2) 0.1001(2) 0.27774(17) 0.0271(4) Uani 1 1 d .
C11 C 0.3355(2) -0.0047(2) 0.27009(18) 0.0296(4) Uani 1 1 d .
H11 H 0.3445 -0.0465 0.1978 0.036 Uiso 1 1 calc R
C12 C 0.2309(2) -0.0358(2) 0.39005(18) 0.0328(4) Uani 1 1 d .
H12 H 0.1582 -0.1005 0.4101 0.039 Uiso 1 1 calc R
C13 C 0.2546(2) 0.0465(2) 0.47362(17) 0.0312(4) Uani 1 1 d .
H13 H 0.2007 0.0462 0.5589 0.037 Uiso 1 1 calc R
C14 C 0.3752(2) 0.1309(2) 0.40596(17) 0.0281(4) Uani 1 1 d .
C15 C 0.4261(2) 0.2408(2) 0.45614(18) 0.0318(4) Uani 1 1 d .
O15 O 0.5193(2) 0.3184(2) 0.39717(15) 0.0492(4) Uani 1 1 d .
C16 C 0.4012(3) 0.3465(3) 0.6372(2) 0.0511(6) Uani 1 1 d .
H16A H 0.5222 0.3167 0.6282 0.077 Uiso 1 1 calc R
H16B H 0.3440 0.3408 0.7250 0.077 Uiso 1 1 calc R
H16C H 0.3674 0.4508 0.5983 0.077 Uiso 1 1 calc R
O16 O 0.3564(2) 0.24433(18) 0.57799(13) 0.0422(4) Uani 1 1 d .
C17 C 0.6954(2) 0.0433(3) 0.12497(19) 0.0357(4) Uani 1 1 d .
O17 O 0.7279(2) -0.0160(3) 0.03343(19) 0.0736(6) Uani 1 1 d .
C18 C 0.9439(3) -0.1223(4) 0.1772(3) 0.0661(8) Uani 1 1 d .
H18A H 0.9088 -0.2155 0.1856 0.099 Uiso 1 1 calc R
H18B H 1.0113 -0.1335 0.2360 0.099 Uiso 1 1 calc R
H18C H 1.0104 -0.1037 0.0930 0.099 Uiso 1 1 calc R
O18 O 0.7966(2) 0.0055(2) 0.20239(15) 0.0550(5) Uani 1 1 d .

loop_
_atom_site_aniso_label
_atom_site_aniso_U_11
_atom_site_aniso_U_22
_atom_site_aniso_U_33
_atom_site_aniso_U_23
_atom_site_aniso_U_13
_atom_site_aniso_U_12
Fe 0.02193(15) 0.03009(16) 0.02930(16) -0.00349(11) -0.00705(10) -0.00168(11)
C1 0.0358(11) 0.0283(10) 0.0414(11) 0.0015(8) -0.0171(9) -0.0020(8)
C2 0.0309(10) 0.0411(11) 0.0379(10) -0.0012(9) -0.0175(8) -0.0028(9)
C3 0.0235(10) 0.0522(14) 0.0501(13) -0.0007(10) -0.0134(9) 0.0017(9)
C4 0.0361(12) 0.0491(14) 0.0457(12) -0.0129(10) -0.0079(10) 0.0142(10)
C5 0.0491(13) 0.0284(11) 0.0511(13) -0.0075(9) -0.0211(11) 0.0033(9)
C6 0.0431(12) 0.0361(11) 0.0439(11) 0.0079(9) -0.0193(10) -0.0136(9)
C7 0.0592(16) 0.0643(17) 0.0526(14) 0.0237(13) -0.0262(12) -0.0215(14)
C8 0.0388(11) 0.0446(12) 0.0299(10) 0.0017(8) -0.0067(8) -0.0166(9)
C9 0.0278(9) 0.0344(10) 0.0289(9) -0.0030(7) -0.0029(7) -0.0115(8)
C10 0.0216(8) 0.0272(9) 0.0285(9) -0.0015(7) -0.0053(7) -0.0023(7)
C11 0.0259(9) 0.0271(9) 0.0334(9) -0.0057(7) -0.0064(7) -0.0029(7)
C12 0.0280(9) 0.0303(10) 0.0376(10) 0.0019(8) -0.0062(8) -0.0090(8)
C13 0.0260(9) 0.0348(10) 0.0271(9) 0.0018(7) -0.0051(7) -0.0042(8)
C14 0.0235(9) 0.0293(9) 0.0291(9) -0.0015(7) -0.0069(7) -0.0038(7)
C15 0.0253(9) 0.0353(10) 0.0339(10) -0.0070(8) -0.0115(8) -0.0006(8)
O15 0.0498(10) 0.0584(10) 0.0477(9) -0.0152(8) -0.0036(8) -0.0285(8)
C16 0.0582(15) 0.0474(14) 0.0527(14) -0.0220(11) -0.0232(12) -0.0019(12)
O16 0.0482(9) 0.0455(9) 0.0340(7) -0.0119(6) -0.0091(6) -0.0103(7)
C17 0.0248(9) 0.0471(12) 0.0345(10) -0.0090(9) 0.0019(8) -0.0141(9)
O17 0.0443(10) 0.1085(17) 0.0692(12) -0.0577(12) -0.0133(9) 0.0071(10)
C18 0.0405(14) 0.0750(19) 0.0622(16) -0.0117(14) -0.0085(12) 0.0132(13)
O18 0.0432(9) 0.0658(11) 0.0452(9) -0.0159(8) -0.0164(7) 0.0128(8)

loop_
_atom_type_symbol
_atom_type_description
_atom_type_scat_dispersion_real
_atom_type_scat_dispersion_imag
_atom_type_scat_source
C C 0.0033 0.0016 'International Tables Vol C Tables 4.2.6.8 and 6.1.1.4'
H H 0.0000 0.0000 'International Tables Vol C Tables 4.2.6.8 and 6.1.1.4'
O O 0.0106 0.0060 'International Tables Vol C Tables 4.2.6.8 and 6.1.1.4'
Fe Fe 0.3463 0.8444 'International Tables Vol C Tables 4.2.6.8 and 6.1.1.4'

loop_
_geom_angle_atom_site_label_1
_geom_angle_atom_site_label_2
_geom_angle_atom_site_label_3
_geom_angle
C10 Fe C1 97.23(8)
C10 Fe C14 42.16(7)
C1 Fe C14 118.35(8)
C10 Fe C11 41.41(8)
C1 Fe C11 113.48(8)
C14 Fe C11 69.43(8)
C10 Fe C5 115.15(9)
C1 Fe C5 41.26(9)
C14 Fe C5 105.82(9)
C11 Fe C5 150.24(9)
C10 Fe C2 116.33(8)
C1 Fe C2 41.45(9)
C14 Fe C2 154.98(8)
C11 Fe C2 102.61(8)
C5 Fe C2 68.80(9)
C10 Fe C4 154.56(10)
C1 Fe C4 69.54(9)
C14 Fe C4 124.35(9)
C11 Fe C4 163.70(10)
C5 Fe C4 41.00(10)
C2 Fe C4 68.51(9)
C10 Fe C3 155.97(9)
C1 Fe C3 69.57(9)
C14 Fe C3 161.87(9)
C11 Fe C3 124.25(9)
C5 Fe C3 68.57(10)
C2 Fe C3 40.87(9)
C4 Fe C3 40.33(10)
C10 Fe C13 70.08(7)
C1 Fe C13 158.92(9)
C14 Fe C13 41.23(8)
C11 Fe C13 68.53(8)
C5 Fe C13 128.07(9)
C2 Fe C13 159.37(9)
C4 Fe C13 114.88(9)
C3 Fe C13 128.03(9)
C10 Fe C12 69.57(8)
C1 Fe C12 152.10(8)
C14 Fe C12 68.69(8)
C11 Fe C12 40.81(8)
C5 Fe C12 166.64(9)
C2 Fe C12 121.43(9)
C4 Fe C12 131.33(9)
C3 Fe C12 112.66(9)
C13 Fe C12 40.02(8)
C5 C1 C2 106.87(19)
C5 C1 C6 126.5(2)
C2 C1 C6 126.60(19)
C5 C1 Fe 69.92(12)
C2 C1 Fe 69.93(12)
C6 C1 Fe 123.78(14)
C3 C2 C1 108.53(19)
C3 C2 Fe 70.33(12)
C1 C2 Fe 68.62(11)
C4 C3 C2 107.9(2)
C4 C3 Fe 69.68(12)
C2 C3 Fe 68.80(12)
C3 C4 C5 108.0(2)
C3 C4 Fe 69.99(12)
C5 C4 Fe 68.78(12)
C1 C5 C4 108.6(2)
C1 C5 Fe 68.82(12)
C4 C5 Fe 70.22(13)
C1 C6 C8 113.63(17)
C1 C6 C7 109.28(19)
C8 C6 C7 110.1(2)
C9 C8 C6 113.90(17)
C10 C9 C17 107.53(16)
C10 C9 C8 113.10(16)
C17 C9 C8 110.59(16)
C11 C10 C14 106.96(16)
C11 C10 C9 125.44(16)
C14 C10 C9 127.53(17)
C11 C10 Fe 70.44(10)
C14 C10 Fe 69.79(10)
C9 C10 Fe 122.54(13)
C10 C11 C12 108.64(17)
C10 C11 Fe 68.14(10)
C12 C11 Fe 70.70(11)
C13 C12 C11 108.54(17)
C13 C12 Fe 69.92(11)
C11 C12 Fe 68.49(11)
C12 C13 C14 108.06(16)
C12 C13 Fe 70.05(11)
C14 C13 Fe 68.09(10)
C13 C14 C10 107.78(17)
C13 C14 C15 125.67(17)
C10 C14 C15 126.29(17)
C13 C14 Fe 70.68(11)
C10 C14 Fe 68.06(10)
C15 C14 Fe 122.18(13)
O15 C15 O16 123.08(19)
O15 C15 C14 125.45(18)
O16 C15 C14 111.47(17)
C15 O16 C16 115.96(18)
O17 C17 O18 122.7(2)
O17 C17 C9 126.1(2)
O18 C17 C9 111.27(17)
C17 O18 C18 117.36(19)

loop_
_geom_bond_atom_site_label_1
_geom_bond_atom_site_label_2
_geom_bond_distance
Fe C10 1.9956(18)
Fe C1 2.014(2)
Fe C14 2.0190(19)
Fe C11 2.0261(18)
Fe C5 2.028(2)
Fe C2 2.031(2)
Fe C4 2.047(2)
Fe C3 2.051(2)
Fe C13 2.0536(19)
Fe C12 2.055(2)
C1 C5 1.424(3)
C1 C2 1.431(3)
C1 C6 1.500(3)
C2 C3 1.426(3)
C3 C4 1.413(4)
C4 C5 1.427(4)
C6 C8 1.539(3)
C6 C7 1.543(3)
C8 C9 1.538(3)
C9 C10 1.513(2)
C9 C17 1.516(3)
C10 C11 1.422(3)
C10 C14 1.444(3)
C11 C12 1.423(3)
C12 C13 1.406(3)
C13 C14 1.434(3)
C14 C15 1.469(3)
C15 O15 1.202(3)
C15 O16 1.335(2)
C16 O16 1.442(3)
C17 O17 1.184(3)
C17 O18 1.330(3)
C18 O18 1.445(3)

loop_
_geom_torsion_atom_site_label_1
_geom_torsion_atom_site_label_2
_geom_torsion_atom_site_label_3
_geom_torsion_atom_site_label_4
_geom_torsion
C10 Fe C1 C5 -120.33(14)
C14 Fe C1 C5 -81.65(15)
C11 Fe C1 C5 -160.05(13)
C2 Fe C1 C5 117.55(18)
C4 Fe C1 C5 37.23(14)
C3 Fe C1 C5 80.41(15)
C13 Fe C1 C5 -69.1(3)
C12 Fe C1 C5 -179.51(17)
C10 Fe C1 C2 122.13(12)
C14 Fe C1 C2 160.81(12)
C11 Fe C1 C2 82.40(13)
C5 Fe C1 C2 -117.55(18)
C4 Fe C1 C2 -80.32(14)
C3 Fe C1 C2 -37.14(13)
C13 Fe C1 C2 173.40(19)
C12 Fe C1 C2 62.9(2)
C10 Fe C1 C6 0.84(19)
C14 Fe C1 C6 39.5(2)
C11 Fe C1 C6 -38.9(2)
C5 Fe C1 C6 121.2(2)
C2 Fe C1 C6 -121.3(2)
C4 Fe C1 C6 158.4(2)
C3 Fe C1 C6 -158.4(2)
C13 Fe C1 C6 52.1(3)
C12 Fe C1 C6 -58.3(3)
C5 C1 C2 C3 -1.3(2)
C6 C1 C2 C3 176.94(19)
Fe C1 C2 C3 59.16(14)
C5 C1 C2 Fe -60.48(14)
C6 C1 C2 Fe 117.8(2)
C10 Fe C2 C3 170.21(13)
C1 Fe C2 C3 -120.17(19)
C14 Fe C2 C3 -163.32(18)
C11 Fe C2 C3 128.52(14)
C5 Fe C2 C3 -81.33(15)
C4 Fe C2 C3 -37.16(15)
C13 Fe C2 C3 66.6(3)
C12 Fe C2 C3 89.07(15)
C10 Fe C2 C1 -69.62(14)
C14 Fe C2 C1 -43.2(2)
C11 Fe C2 C1 -111.31(12)
C5 Fe C2 C1 38.84(13)
C4 Fe C2 C1 83.00(14)
C3 Fe C2 C1 120.17(19)
C13 Fe C2 C1 -173.3(2)
C12 Fe C2 C1 -150.76(12)
C1 C2 C3 C4 0.8(2)
Fe C2 C3 C4 58.86(15)
C1 C2 C3 Fe -58.11(14)
C10 Fe C3 C4 -141.7(2)
C1 Fe C3 C4 -82.09(15)
C14 Fe C3 C4 37.3(3)
C11 Fe C3 C4 172.80(13)
C5 Fe C3 C4 -37.78(15)
C2 Fe C3 C4 -119.7(2)
C13 Fe C3 C4 84.50(17)
C12 Fe C3 C4 127.87(15)
C10 Fe C3 C2 -22.0(3)
C1 Fe C3 C2 37.64(13)
C14 Fe C3 C2 157.0(2)
C11 Fe C3 C2 -67.47(16)
C5 Fe C3 C2 81.96(15)
C4 Fe C3 C2 119.7(2)
C13 Fe C3 C2 -155.77(13)
C12 Fe C3 C2 -112.40(14)
C2 C3 C4 C5 0.1(2)
Fe C3 C4 C5 58.44(15)
C2 C3 C4 Fe -58.32(15)
C10 Fe C4 C3 144.02(19)
C1 Fe C4 C3 82.17(15)
C14 Fe C4 C3 -166.79(13)
C11 Fe C4 C3 -21.7(4)
C5 Fe C4 C3 119.6(2)
C2 Fe C4 C3 37.64(14)
C13 Fe C4 C3 -120.20(14)
C12 Fe C4 C3 -75.94(17)
C10 Fe C4 C5 24.4(3)
C1 Fe C4 C5 -37.46(13)
C14 Fe C4 C5 73.57(16)
C11 Fe C4 C5 -141.3(3)
C2 Fe C4 C5 -81.99(14)
C3 Fe C4 C5 -119.6(2)
C13 Fe C4 C5 120.17(14)
C12 Fe C4 C5 164.43(13)
C2 C1 C5 C4 1.4(2)
C6 C1 C5 C4 -176.9(2)
Fe C1 C5 C4 -59.10(15)
C2 C1 C5 Fe 60.49(14)
C6 C1 C5 Fe -117.8(2)
C3 C4 C5 C1 -0.9(2)
Fe C4 C5 C1 58.24(14)
C3 C4 C5 Fe -59.18(15)
C10 Fe C5 C1 71.08(14)
C14 Fe C5 C1 115.18(13)
C11 Fe C5 C1 39.1(2)
C2 Fe C5 C1 -39.01(13)
C4 Fe C5 C1 -120.22(19)
C3 Fe C5 C1 -83.04(14)
C13 Fe C5 C1 154.74(12)
C12 Fe C5 C1 179.0(3)
C10 Fe C5 C4 -168.70(13)
C1 Fe C5 C4 120.22(19)
C14 Fe C5 C4 -124.60(14)
C11 Fe C5 C4 159.30(16)
C2 Fe C5 C4 81.21(15)
C3 Fe C5 C4 37.19(14)
C13 Fe C5 C4 -85.04(16)
C12 Fe C5 C4 -60.8(4)
C5 C1 C6 C8 116.7(2)
C2 C1 C6 C8 -61.2(3)
Fe C1 C6 C8 27.8(3)
C5 C1 C6 C7 -119.9(2)
C2 C1 C6 C7 62.2(3)
Fe C1 C6 C7 151.16(18)
C1 C6 C8 C9 -65.6(2)
C7 C6 C8 C9 171.43(19)
C6 C8 C9 C10 69.6(2)
C6 C8 C9 C17 -169.73(17)
C17 C9 C10 C11 -68.9(2)
C8 C9 C10 C11 53.5(3)
C17 C9 C10 C14 114.5(2)
C8 C9 C10 C14 -123.1(2)
C17 C9 C10 Fe -157.03(14)
C8 C9 C10 Fe -34.6(2)
C1 Fe C10 C11 -117.60(12)
C14 Fe C10 C11 117.43(15)
C5 Fe C10 C11 -156.56(12)
C2 Fe C10 C11 -78.88(13)
C4 Fe C10 C11 -173.98(18)
C3 Fe C10 C11 -63.0(2)
C13 Fe C10 C11 79.76(12)
C12 Fe C10 C11 37.00(11)
C1 Fe C10 C14 124.97(12)
C11 Fe C10 C14 -117.43(15)
C5 Fe C10 C14 86.00(13)
C2 Fe C10 C14 163.69(11)
C4 Fe C10 C14 68.6(2)
C3 Fe C10 C14 179.5(2)
C13 Fe C10 C14 -37.67(11)
C12 Fe C10 C14 -80.43(12)
C1 Fe C10 C9 2.61(17)
C14 Fe C10 C9 -122.4(2)
C11 Fe C10 C9 120.2(2)
C5 Fe C10 C9 -36.35(18)
C2 Fe C10 C9 41.34(18)
C4 Fe C10 C9 -53.8(3)
C3 Fe C10 C9 57.2(3)
C13 Fe C10 C9 -160.02(17)
C12 Fe C10 C9 157.22(18)
C14 C10 C11 C12 1.3(2)
C9 C10 C11 C12 -175.87(18)
Fe C10 C11 C12 -59.26(13)
C14 C10 C11 Fe 60.55(12)
C9 C10 C11 Fe -116.61(18)
C1 Fe C11 C10 73.44(13)
C14 Fe C11 C10 -39.51(11)
C5 Fe C11 C10 46.5(2)
C2 Fe C11 C10 115.69(12)
C4 Fe C11 C10 170.8(3)
C3 Fe C11 C10 153.96(12)
C13 Fe C11 C10 -83.82(12)
C12 Fe C11 C10 -120.36(16)
C10 Fe C11 C12 120.36(16)
C1 Fe C11 C12 -166.20(12)
C14 Fe C11 C12 80.84(12)
C5 Fe C11 C12 166.85(16)
C2 Fe C11 C12 -123.95(12)
C4 Fe C11 C12 -68.9(3)
C3 Fe C11 C12 -85.68(14)
C13 Fe C11 C12 36.53(12)
C10 C11 C12 C13 -0.9(2)
Fe C11 C12 C13 -58.57(14)
C10 C11 C12 Fe 57.69(13)
C10 Fe C12 C13 83.01(12)
C1 Fe C12 C13 148.40(17)
C14 Fe C12 C13 37.74(11)
C11 Fe C12 C13 120.53(16)
C5 Fe C12 C13 -30.2(4)
C2 Fe C12 C13 -167.90(11)
C4 Fe C12 C13 -79.87(15)
C3 Fe C12 C13 -122.75(12)
C10 Fe C12 C11 -37.53(11)
C1 Fe C12 C11 27.9(2)
C14 Fe C12 C11 -82.79(12)
C5 Fe C12 C11 -150.7(4)
C2 Fe C12 C11 71.57(14)
C4 Fe C12 C11 159.60(13)
C3 Fe C12 C11 116.72(13)
C13 Fe C12 C11 -120.53(16)
C11 C12 C13 C14 0.1(2)
Fe C12 C13 C14 -57.60(13)
C11 C12 C13 Fe 57.70(13)
C10 Fe C13 C12 -81.61(12)
C1 Fe C13 C12 -137.0(2)
C14 Fe C13 C12 -120.09(16)
C11 Fe C13 C12 -37.23(11)
C5 Fe C13 C12 171.51(12)
C2 Fe C13 C12 30.5(3)
C4 Fe C13 C12 125.42(13)
C3 Fe C13 C12 80.17(15)
C10 Fe C13 C14 38.48(11)
C1 Fe C13 C14 -16.9(3)
C11 Fe C13 C14 82.87(12)
C5 Fe C13 C14 -68.40(15)
C2 Fe C13 C14 150.6(2)
C4 Fe C13 C14 -114.48(13)
C3 Fe C13 C14 -159.73(12)
C12 Fe C13 C14 120.09(16)
C12 C13 C14 C10 0.7(2)
Fe C13 C14 C10 -58.11(12)
C12 C13 C14 C15 175.11(17)
Fe C13 C14 C15 116.30(19)
C12 C13 C14 Fe 58.81(13)
C11 C10 C14 C13 -1.2(2)
C9 C10 C14 C13 175.86(18)
Fe C10 C14 C13 59.75(13)
C11 C10 C14 C15 -175.59(17)
C9 C10 C14 C15 1.5(3)
Fe C10 C14 C15 -114.62(19)
C11 C10 C14 Fe -60.97(12)
C9 C10 C14 Fe 116.11(19)
C10 Fe C14 C13 -119.35(16)
C1 Fe C14 C13 173.17(11)
C11 Fe C14 C13 -80.51(12)
C5 Fe C14 C13 130.47(12)
C2 Fe C14 C13 -155.87(18)
C4 Fe C14 C13 89.62(14)
C3 Fe C14 C13 61.3(3)
C12 Fe C14 C13 -36.67(11)
C1 Fe C14 C10 -67.49(13)
C11 Fe C14 C10 38.84(11)
C5 Fe C14 C10 -110.19(12)
C2 Fe C14 C10 -36.5(2)
C4 Fe C14 C10 -151.03(13)
C3 Fe C14 C10 -179.4(3)
C13 Fe C14 C10 119.35(16)
C12 Fe C14 C10 82.67(12)
C10 Fe C14 C15 120.0(2)
C1 Fe C14 C15 52.54(18)
C11 Fe C14 C15 158.86(17)
C5 Fe C14 C15 9.84(17)
C2 Fe C14 C15 83.5(2)
C4 Fe C14 C15 -31.0(2)
C3 Fe C14 C15 -59.4(3)
C13 Fe C14 C15 -120.6(2)
C12 Fe C14 C15 -157.30(17)
C13 C14 C15 O15 -175.1(2)
C10 C14 C15 O15 -1.7(3)
Fe C14 C15 O15 -86.8(2)
C13 C14 C15 O16 5.3(3)
C10 C14 C15 O16 178.69(17)
Fe C14 C15 O16 93.61(18)
O15 C15 O16 C16 -0.9(3)
C14 C15 O16 C16 178.76(17)
C10 C9 C17 O17 105.6(3)
C8 C9 C17 O17 -18.3(3)
C10 C9 C17 O18 -75.2(2)
C8 C9 C17 O18 160.84(18)
O17 C17 O18 C18 -5.4(4)
C9 C17 O18 C18 175.4(2)
